data_1556881
loop_
_publ_author_name
'Xie, Jiaze'
'Boyn, Jan-Niklas'
'Filatov, Alexander S.'
'McNeece, Andrew J.'
'Mazziotti, David A.'
'Anderson, John S.'

_publ_section_title
;
 Redox, transmetalation, and stacking properties of
 tetrathiafulvalene-2,3,6,7-tetrathiolate bridged tin, nickel, and
 palladium compounds
;
_journal_issue 4
_journal_name_full 'Chemical Science'
_journal_page_first 1066
_journal_page_last 1078
_journal_paper_doi 10.1039/C9SC04381K
_journal_volume 11
_journal_year 2020
_chemical_formula_moiety 'C38 H68 O4 S8 Sn2, 2(C32 H12 B F24)'
_chemical_formula_sum 'C102 H92 B2 F48 O4 S8 Sn2'
_chemical_formula_weight 2809.23
_space_group_crystal_system triclinic
_space_group_IT_number 2
_space_group_name_Hall '-P 1'
_space_group_name_H-M_alt 'P -1'
_atom_sites_solution_hydrogens geom
_atom_sites_solution_primary dual
_atom_sites_solution_secondary difmap
_audit_creation_date 2019-08-01
_audit_creation_method
;
Olex2 1.2
(compiled 2018.05.29 svn.r3508 for OlexSys, GUI svn.r5506)
;
_audit_update_record
;
2019-08-29 deposited with the CCDC.	2019-12-04 downloaded from the CCDC.
;
_cell_angle_alpha 88.537(3)
_cell_angle_beta 88.979(3)
_cell_angle_gamma 69.195(3)
_cell_formula_units_Z 1
_cell_length_a 12.9111(17)
_cell_length_b 15.863(2)
_cell_length_c 16.368(2)
_cell_measurement_reflns_used 9921
_cell_measurement_temperature 100(2)
_cell_measurement_theta_max 24.97
_cell_measurement_theta_min 2.49
_cell_volume 3132.6(7)
_computing_cell_refinement 'SAINT V.8.35A (Bruker AXS Inc., 2013)'
_computing_data_collection 'APEX3 v.2015.9-0 (Bruker AXS Inc., 2015)'
_computing_data_reduction 'SAINT V.8.35A (Bruker AXS Inc., 2013)'
_computing_molecular_graphics
;
OLEX2: a complete structure solution, refinement and analysis program 
Dolomanov et al., 2009

Mercury: visualization and analysis of crystal structures
Macrae, et al., 2006

O. V. Dolomanov, L. J. Bourhis, R. J. Gildea, J. A. K. Howard and H. Puschmann.
J. Appl. Cryst. (2009). 42, 339-341;

C. F. Macrae, P. R. Edgington, P. McCabe, E. Pidcock, G. P. Shields, R. Taylor,
M. Towler and J. van de Streek, J. Appl. Cryst. (2006). 39, 453-457.
;
_computing_publication_material
;
 APEX3 v.2015.5-2 (Bruker AXS Inc., 2015)
 OLEX2 (Dolomanov et al., 2009)
;
_computing_structure_refinement 'XL-2018/3 (Sheldrick, 2015b)'
_computing_structure_solution 'XT 2018/2 (Sheldrick, 2015a)'
_diffrn_ambient_temperature 100(2)
_diffrn_detector 'Bruker PHOTON 100'
_diffrn_detector_area_resol_mean 10.4167
_diffrn_detector_type CMOS
_diffrn_measured_fraction_theta_full 0.989
_diffrn_measured_fraction_theta_max 0.989
_diffrn_measurement_device_type 'Bruker D8 Venture'
_diffrn_measurement_method '\f and \w scans'
_diffrn_radiation_monochromator mirrors
_diffrn_radiation_type MoK\a
_diffrn_radiation_wavelength 0.71073
_diffrn_reflns_av_R_equivalents 0.1152
_diffrn_reflns_av_unetI/netI 0.1068
_diffrn_reflns_Laue_measured_fraction_full 0.989
_diffrn_reflns_Laue_measured_fraction_max 0.989
_diffrn_reflns_limit_h_max 15
_diffrn_reflns_limit_h_min -15
_diffrn_reflns_limit_k_max 18
_diffrn_reflns_limit_k_min -18
_diffrn_reflns_limit_l_max 19
_diffrn_reflns_limit_l_min -19
_diffrn_reflns_number 32479
_diffrn_reflns_point_group_measured_fraction_full 0.989
_diffrn_reflns_point_group_measured_fraction_max 0.989
_diffrn_reflns_theta_full 25.199
_diffrn_reflns_theta_max 25.199
_diffrn_reflns_theta_min 2.179
_diffrn_source 'micro-focus X-ray tube'
_diffrn_source_type 'INCOATEC ImuS'
_diffrn_standards_number 0
_exptl_absorpt_coefficient_mu 0.649
_exptl_absorpt_correction_T_max 0.7452
_exptl_absorpt_correction_T_min 0.6298
_exptl_absorpt_correction_type multi-scan
_exptl_absorpt_process_details
;
SADABS-2016/2 (Bruker,2016/2) was used for absorption correction. 
wR2(int) was 0.0926 before and 0.0675 after correction. 
The Ratio of minimum to maximum transmission is 0.8451.
;
_exptl_crystal_colour brown
_exptl_crystal_colour_primary brown
_exptl_crystal_density_diffrn 1.489
_exptl_crystal_description plate
_exptl_crystal_F_000 1406
_exptl_crystal_size_max 0.29
_exptl_crystal_size_mid 0.24
_exptl_crystal_size_min 0.04
_refine_diff_density_max 1.397
_refine_diff_density_min -0.982
_refine_diff_density_rms 0.134
_refine_ls_extinction_method none
_refine_ls_goodness_of_fit_ref 1.087
_refine_ls_hydrogen_treatment constr
_refine_ls_matrix_type full
_refine_ls_number_parameters 815
_refine_ls_number_reflns 11153
_refine_ls_number_restraints 487
_refine_ls_restrained_S_all 1.076
_refine_ls_R_factor_all 0.1437
_refine_ls_R_factor_gt 0.0977
_refine_ls_shift/su_max 0.001
_refine_ls_shift/su_mean 0.000
_refine_ls_structure_factor_coef Fsqd
_refine_ls_weighting_details 'w=1/[\s^2^(Fo^2^)+(0.0334P)^2^+40.6801P] where P=(Fo^2^+2Fc^2^)/3'
_refine_ls_weighting_scheme calc
_refine_ls_wR_factor_gt 0.2003
_refine_ls_wR_factor_ref 0.2241
_reflns_Friedel_coverage 0.000
_reflns_number_gt 7626
_reflns_number_total 11153
_reflns_threshold_expression 'I > 2\s(I)'
_cod_data_source_file c9sc04381k2.cif
_cod_data_source_block mo_0792_jiaze__0m
_cod_depositor_comments
;Adding full bibliography for 1556876--1556883.cif.

 Adding full bibliography for 1556876--1556883.cif.
;
_cod_original_cell_volume 3132.5(7)
_cod_database_code 1556881
_shelx_shelxl_version_number 2018/3
_shelx_space_group_comment
;
The symmetry employed for this shelxl refinement is uniquely defined
by the following loop, which should always be used as a source of
symmetry information in preference to the above space-group names.
They are only intended as comments.
;
_shelx_estimated_absorpt_t_max 0.975
_shelx_estimated_absorpt_t_min 0.834
_olex2_refinement_description
;
1. Fixed Uiso
 At 1.2 times of:
  All C(H) groups, All C(H,H) groups, All C(H,H,H,H) groups
 At 1.5 times of:
  All C(H,H,H) groups
2. Restrained distances
 C12-C13
 1.45 with sigma of 0.02
 C15-C14
 1.55 with sigma of 0.02
 C15A-C14A
 1.54 with sigma of 0.02
 F15A-C42
 1.34 with sigma of 0.02
 F4-C35
 1.34 with sigma of 0.02
 F5A-C35A = F4A-C35A = F6A-C35A
 1.34 with sigma of 0.02
 F14-C42
 1.34 with sigma of 0.02
 F13A-C42
 1.34 with sigma of 0.02
 Sn1-C12 \\sim Sn1-C4
 with sigma of 0.02
 C13-C14 \\sim C12-C13
 with sigma of 0.02
 C12-C13 \\sim C5-C4
 with sigma of 0.02
 C13-C14 \\sim C5-C6
 with sigma of 0.02
 C7-C6 \\sim C15-C14
 with sigma of 0.02
 Sn1-C12A \\sim Sn1-C12
 with sigma of 0.02
 C13A-C12A \\sim C12-C13
 with sigma of 0.02
 C13-C14 \\sim C13A-C14A
 with sigma of 0.02
 C15-C14 \\sim C15A-C14A
 with sigma of 0.02
 F13-C42 \\sim F13A-C42 \\sim F15-C42 \\sim F15A-C42 \\sim F14-C42 \\sim
F14A-C42
 with sigma of 0.02
 F4-C35 \\sim F5-C35 \\sim F6-C35
 with sigma of 0.02
 F4A-C35A \\sim F6A-C35A \\sim F5A-C35A
 with sigma of 0.02
 F13-F15 \\sim F15-F14 \\sim F13-F14
 with sigma of 0.02
 F14A-C42 \\sim F15A-C42 \\sim F13A-C42
 with sigma of 0.02
3. Uiso/Uaniso restraints and constraints
F4 \\sim F5 \\sim F6 \\sim C35 \\sim F4 \\sim F5 \\sim F6 \\sim C35A \\sim F4A
\\sim F5A \\sim F6A \\sim C35A: within 2A with sigma of 0.04 and sigma for
terminal atoms of 0.08
C12 \\sim C13 \\sim C14 \\sim C15 \\sim C12A \\sim C13A \\sim C14A \\sim C15A:
within 2A with sigma of 0.04 and sigma for terminal atoms of 0.08
O2 \\sim C16 \\sim C18 \\sim C19 \\sim C17A \\sim C17: within 2A with sigma of
0.04 and sigma for terminal atoms of 0.08
Uanis(F13A) = Uanis(F13)
Uanis(C35) = Uanis(C35A)
Uanis(C12A) = Uanis(C12)
Uanis(C15) = Uanis(C15A)
Uanis(F14A) = Uanis(F15)
Uanis(F14) = Uanis(F13A)
Uanis(F13) = Uanis(F15A)
Uanis(C14) = Uanis(C14A)
4. Rigid body (RIGU) restrains
 C42, F13, F14, F15, F13A, F14A, F15A
 with sigma for 1-2 distances of 0.004 and sigma for 1-3 distances of 0.004
 F4, F5, F6, C35, F4, F5, F6, C35A, F4A, F5A, F6A, C35A
 with sigma for 1-2 distances of 0.004 and sigma for 1-3 distances of 0.004
 C12, C13, C14, C15, C12A, C13A, C14A, C15A
 with sigma for 1-2 distances of 0.004 and sigma for 1-3 distances of 0.004
 O2, C16, C18, C19, C17A, C17
 with sigma for 1-2 distances of 0.004 and sigma for 1-3 distances of 0.004
 O1, C8, C9, C10, C11
 with sigma for 1-2 distances of 0.004 and sigma for 1-3 distances of 0.004
5. Others
 Sof(C12A)=Sof(H12C)=Sof(H12D)=Sof(C13A)=Sof(H13C)=Sof(H13D)=Sof(C14A)=
 Sof(H14C)=Sof(H14D)=Sof(C15A)=Sof(H15D)=Sof(H15E)=Sof(H15F)=1-FVAR(1)
 Sof(C12)=Sof(H12A)=Sof(H12B)=Sof(C13)=Sof(H13A)=Sof(H13B)=Sof(C14)=Sof(H14A)=
 Sof(H14B)=Sof(C15)=Sof(H15A)=Sof(H15B)=Sof(H15C)=FVAR(1)
 Sof(C35A)=Sof(F4A)=Sof(F5A)=Sof(F6A)=1-FVAR(2)
 Sof(C35)=Sof(F4)=Sof(F5)=Sof(F6)=FVAR(2)
 Sof(F13A)=Sof(F14A)=Sof(F15A)=1-FVAR(3)
 Sof(F13)=Sof(F14)=Sof(F15)=FVAR(3)
 Sof(H16C)=Sof(H16D)=Sof(H18C)=Sof(H18D)=Sof(C17A)=Sof(H17C)=Sof(H17D)=1-FVAR(4)
 Sof(H16A)=Sof(H16B)=Sof(H18A)=Sof(H18B)=Sof(C17)=Sof(H17A)=Sof(H17B)=FVAR(4)
6.a Secondary CH2 refined with riding coordinates:
 C4(H4A,H4B), C5(H5A,H5B), C6(H6A,H6B), C8(H8A,H8B), C9(H9A,H9B), C10(H10A,
 H10B), C11(H11A,H11B), C16(H16A,H16B), C16(H16C,H16D), C18(H18A,H18B),
 C18(H18C,H18D), C17(H17A,H17B), C17A(H17C,H17D), C19(H19A,H19B), C12(H12A,
 H12B), C13(H13A,H13B), C14(H14A,H14B), C12A(H12C,H12D), C13A(H13C,H13D),
 C14A(H14C,H14D)
6.b Aromatic/amide H refined with riding coordinates:
 C21(H21), C23(H23), C25(H25), C29(H29), C31(H31), C33(H33), C37(H37),
 C39(H39), C41(H41), C45(H45), C47(H47), C49(H49)
6.c Idealised Me refined as rotating group:
 C7(H7A,H7B,H7C), C15(H15A,H15B,H15C), C15A(H15D,H15E,H15F)
;
_olex2_submission_special_instructions 'No special instructions were received'

loop_
_space_group_symop_operation_xyz
'x, y, z'
'-x, -y, -z'

loop_
_atom_site_label
_atom_site_type_symbol
_atom_site_fract_x
_atom_site_fract_y
_atom_site_fract_z
_atom_site_U_iso_or_equiv
_atom_site_adp_type
_atom_site_occupancy
_atom_site_site_symmetry_order
_atom_site_calc_flag
_atom_site_refinement_flags_posn
_atom_site_refinement_flags_adp
_atom_site_refinement_flags_occupancy
_atom_site_disorder_assembly
_atom_site_disorder_group
Sn1 Sn 0.19721(5) 0.74823(5) 0.21847(4) 0.0351(2) Uani 1 1 d D . . . .
S1 S 0.2849(2) 0.77166(16) 0.34689(17) 0.0393(6) Uani 1 1 d . . . . .
S2 S 0.28751(19) 0.58070(15) 0.24907(15) 0.0327(5) Uani 1 1 d . . . . .
S3 S 0.42819(18) 0.48359(14) 0.38615(15) 0.0294(5) Uani 1 1 d . . . . .
S4 S 0.4213(2) 0.64197(15) 0.46890(16) 0.0364(6) Uani 1 1 d . . . . .
O1 O 0.1394(5) 0.9221(4) 0.2377(4) 0.0418(16) Uani 1 1 d . U . . .
O2 O 0.1399(6) 0.6384(5) 0.1064(4) 0.0468(17) Uani 1 1 d . U . . .
C1 C 0.3535(7) 0.5839(6) 0.3370(6) 0.029(2) Uani 1 1 d . . . . .
C2 C 0.3513(7) 0.6607(6) 0.3786(6) 0.029(2) Uani 1 1 d . . . . .
C3 C 0.4658(7) 0.5273(6) 0.4681(6) 0.031(2) Uani 1 1 d . . . . .
C4 C 0.0251(6) 0.7797(7) 0.2411(6) 0.037(2) Uani 1 1 d D . . . .
H4A H 0.011433 0.722606 0.250487 0.045 Uiso 1 1 calc R . . . .
H4B H 0.004815 0.814348 0.292106 0.045 Uiso 1 1 calc R . . . .
C5 C -0.0503(7) 0.8330(8) 0.1739(6) 0.048(3) Uani 1 1 d D . . . .
H5A H -0.029715 0.885928 0.158961 0.058 Uiso 1 1 calc R . . . .
H5B H -0.038098 0.794952 0.125139 0.058 Uiso 1 1 calc R . . . .
C6 C -0.1710(9) 0.8653(9) 0.1963(8) 0.066(4) Uani 1 1 d D . . . .
H6A H -0.184832 0.910288 0.239886 0.079 Uiso 1 1 calc R . . . .
H6B H -0.214345 0.896307 0.148052 0.079 Uiso 1 1 calc R . . . .
C7 C -0.2124(11) 0.7932(11) 0.2251(9) 0.087(5) Uani 1 1 d D . . . .
H7A H -0.187302 0.742841 0.187213 0.130 Uiso 1 1 calc GR . . . .
H7B H -0.293560 0.817297 0.227164 0.130 Uiso 1 1 calc GR . . . .
H7C H -0.183574 0.771854 0.279727 0.130 Uiso 1 1 calc GR . . . .
C8 C 0.0568(9) 0.9746(8) 0.2958(8) 0.058(3) Uani 1 1 d . U . . .
H8A H 0.079327 0.953882 0.352494 0.070 Uiso 1 1 calc R . . . .
H8B H -0.015937 0.969282 0.285625 0.070 Uiso 1 1 calc R . . . .
C9 C 0.0506(10) 1.0724(8) 0.2821(9) 0.071(4) Uani 1 1 d . U . . .
H9A H -0.005422 1.104015 0.240533 0.085 Uiso 1 1 calc R . . . .
H9B H 0.032496 1.106292 0.333576 0.085 Uiso 1 1 calc R . . . .
C10 C 0.1622(11) 1.0616(8) 0.2534(10) 0.074(4) Uani 1 1 d . U . . .
H10A H 0.209706 1.062658 0.299888 0.089 Uiso 1 1 calc R . . . .
H10B H 0.160063 1.110816 0.214293 0.089 Uiso 1 1 calc R . . . .
C11 C 0.2062(10) 0.9727(7) 0.2126(9) 0.061(3) Uani 1 1 d . U . . .
H11A H 0.203447 0.981540 0.152491 0.074 Uiso 1 1 calc R . . . .
H11B H 0.284130 0.940133 0.228436 0.074 Uiso 1 1 calc R . . . .
C16 C 0.0700(9) 0.5887(8) 0.1269(7) 0.053(3) Uani 1 1 d . U . . .
H16A H -0.002958 0.616005 0.100377 0.064 Uiso 0.68(2) 1 calc R . P A 1
H16B H 0.058598 0.586825 0.186829 0.064 Uiso 0.68(2) 1 calc R . P A 1
H16C H -0.005840 0.630231 0.139847 0.064 Uiso 0.32(2) 1 calc R . P A 2
H16D H 0.099146 0.548913 0.175217 0.064 Uiso 0.32(2) 1 calc R . P A 2
C18 C 0.1846(13) 0.5139(10) 0.0200(9) 0.082(4) Uani 1 1 d . U . . .
H18A H 0.133783 0.525644 -0.026937 0.099 Uiso 0.68(2) 1 calc R . P A 1
H18B H 0.252549 0.461854 0.007592 0.099 Uiso 0.68(2) 1 calc R . P A 1
H18C H 0.237369 0.459914 0.047788 0.099 Uiso 0.32(2) 1 calc R . P A 2
H18D H 0.188930 0.503411 -0.039500 0.099 Uiso 0.32(2) 1 calc R . P A 2
C17 C 0.1303(16) 0.4963(12) 0.0958(13) 0.060(5) Uani 0.68(2) 1 d . U P A 1
H17A H 0.185831 0.459423 0.135670 0.072 Uiso 0.68(2) 1 calc R . P A 1
H17B H 0.078384 0.465006 0.083889 0.072 Uiso 0.68(2) 1 calc R . P A 1
C17A C 0.069(4) 0.531(3) 0.051(3) 0.061(7) Uani 0.32(2) 1 d . U P A 2
H17C H 0.056826 0.474736 0.067110 0.073 Uiso 0.32(2) 1 calc R . P A 2
H17D H 0.012188 0.565747 0.011006 0.073 Uiso 0.32(2) 1 calc R . P A 2
C19 C 0.2122(10) 0.5956(8) 0.0379(7) 0.055(3) Uani 1 1 d . U . . .
H19A H 0.291075 0.578223 0.052902 0.066 Uiso 1 1 calc R . . . .
H19B H 0.197661 0.637012 -0.010340 0.066 Uiso 1 1 calc R . . . .
C12 C 0.2768(17) 0.778(3) 0.1120(17) 0.059(4) Uani 0.540(16) 1 d D U P B 1
H12A H 0.270701 0.737583 0.068298 0.070 Uiso 0.540(16) 1 calc R . P B 1
H12B H 0.233815 0.840204 0.094170 0.070 Uiso 0.540(16) 1 calc R . P B 1
C13 C 0.3948(16) 0.7690(18) 0.116(2) 0.091(7) Uani 0.540(16) 1 d D U P B 1
H13A H 0.416139 0.787451 0.062223 0.109 Uiso 0.540(16) 1 calc R . P B 1
H13B H 0.399770 0.813338 0.156104 0.109 Uiso 0.540(16) 1 calc R . P B 1
C14 C 0.4787(17) 0.6809(18) 0.139(2) 0.089(6) Uani 0.540(16) 1 d D U P B 1
H14A H 0.470301 0.635680 0.101315 0.107 Uiso 0.540(16) 1 calc R . P B 1
H14B H 0.460519 0.664462 0.194432 0.107 Uiso 0.540(16) 1 calc R . P B 1
C15 C 0.600(2) 0.671(5) 0.137(5) 0.077(6) Uani 0.540(16) 1 d D U P B 1
H15A H 0.620554 0.686750 0.082750 0.116 Uiso 0.540(16) 1 calc GR . P B 1
H15B H 0.645763 0.608824 0.151629 0.116 Uiso 0.540(16) 1 calc GR . P B 1
H15C H 0.611962 0.711873 0.177318 0.116 Uiso 0.540(16) 1 calc GR . P B 1
C12A C 0.303(2) 0.762(4) 0.123(2) 0.059(4) Uani 0.460(16) 1 d D U P B 2
H12C H 0.296143 0.727719 0.074764 0.070 Uiso 0.460(16) 1 calc R . P B 2
H12D H 0.282874 0.826093 0.106208 0.070 Uiso 0.460(16) 1 calc R . P B 2
C13A C 0.421(2) 0.726(2) 0.153(2) 0.090(7) Uani 0.460(16) 1 d D U P B 2
H13C H 0.422828 0.758084 0.203341 0.108 Uiso 0.460(16) 1 calc R . P B 2
H13D H 0.437702 0.661668 0.168658 0.108 Uiso 0.460(16) 1 calc R . P B 2
C14A C 0.512(2) 0.730(2) 0.099(2) 0.089(6) Uani 0.460(16) 1 d D U P B 2
H14C H 0.507064 0.793847 0.092864 0.107 Uiso 0.460(16) 1 calc R . P B 2
H14D H 0.503753 0.708598 0.044190 0.107 Uiso 0.460(16) 1 calc R . P B 2
C15A C 0.625(3) 0.674(6) 0.133(6) 0.077(6) Uani 0.460(16) 1 d D U P B 2
H15D H 0.683236 0.681508 0.097091 0.116 Uiso 0.460(16) 1 calc GR . P B 2
H15E H 0.632761 0.610094 0.134680 0.116 Uiso 0.460(16) 1 calc GR . P B 2
H15F H 0.632606 0.693428 0.187833 0.116 Uiso 0.460(16) 1 calc GR . P B 2
C20 C 0.5788(6) 0.7171(5) 0.6903(5) 0.0223(18) Uani 1 1 d . . . . .
C21 C 0.5694(7) 0.6647(6) 0.7577(5) 0.0251(19) Uani 1 1 d . . . . .
H21 H 0.634181 0.633289 0.788212 0.030 Uiso 1 1 calc R . . . .
C22 C 0.4702(7) 0.6561(6) 0.7826(6) 0.030(2) Uani 1 1 d . . . . .
C23 C 0.3756(8) 0.6979(7) 0.7391(6) 0.044(3) Uani 1 1 d . . . . .
H23 H 0.307292 0.692382 0.755524 0.053 Uiso 1 1 calc R . . . .
C24 C 0.3825(7) 0.7496(6) 0.6690(6) 0.032(2) Uani 1 1 d . . . . .
C25 C 0.4806(7) 0.7573(6) 0.6465(5) 0.028(2) Uani 1 1 d . . . . .
H25 H 0.482776 0.791703 0.598591 0.033 Uiso 1 1 calc R . . . .
C26 C 0.4611(8) 0.6032(8) 0.8587(7) 0.049(3) Uani 1 1 d . . . . .
C27 C 0.2767(8) 0.7987(8) 0.6252(7) 0.051(3) Uani 1 1 d . . . . .
C28 C 0.6850(7) 0.8194(5) 0.6149(6) 0.0251(19) Uani 1 1 d . . . . .
C29 C 0.6015(7) 0.9005(5) 0.6341(5) 0.0250(19) Uani 1 1 d . . . . .
H29 H 0.545648 0.899945 0.672452 0.030 Uiso 1 1 calc R . . . .
C30 C 0.5974(7) 0.9834(6) 0.5983(6) 0.034(2) Uani 1 1 d . . . . .
C31 C 0.6794(8) 0.9870(6) 0.5455(7) 0.040(3) Uani 1 1 d . . . . .
H31 H 0.677525 1.042929 0.522081 0.048 Uiso 1 1 calc R . . . .
C32 C 0.7655(8) 0.9070(6) 0.5269(7) 0.042(3) Uani 1 1 d . . . . .
C33 C 0.7674(7) 0.8256(6) 0.5611(6) 0.030(2) Uani 1 1 d . . . . .
H33 H 0.826945 0.772030 0.547469 0.037 Uiso 1 1 calc R . . . .
C34 C 0.5071(8) 1.0663(6) 0.6227(7) 0.040(2) Uani 1 1 d . . . . .
C36 C 0.7826(7) 0.7120(6) 0.7339(5) 0.0251(19) Uani 1 1 d . . . . .
C37 C 0.7444(7) 0.7478(6) 0.8108(6) 0.034(2) Uani 1 1 d . . . . .
H37 H 0.666734 0.773862 0.819874 0.041 Uiso 1 1 calc R . . . .
C38 C 0.8138(8) 0.7472(7) 0.8739(6) 0.039(2) Uani 1 1 d . . . . .
C39 C 0.9289(8) 0.7099(7) 0.8629(6) 0.038(2) Uani 1 1 d . . . . .
H39 H 0.977898 0.708815 0.905886 0.045 Uiso 1 1 calc R . . . .
C40 C 0.9681(7) 0.6752(6) 0.7882(6) 0.031(2) Uani 1 1 d . . . . .
C41 C 0.8980(6) 0.6758(6) 0.7247(5) 0.0248(19) Uani 1 1 d . . . . .
H41 H 0.929004 0.651111 0.673748 0.030 Uiso 1 1 calc R . . . .
C42 C 0.7710(8) 0.7853(8) 0.9523(7) 0.072(3) Uani 1 1 d D U . . .
C43 C 1.0916(8) 0.6276(9) 0.7791(7) 0.049(3) Uani 1 1 d . . . . .
C44 C 0.7432(6) 0.6416(5) 0.5900(5) 0.0193(18) Uani 1 1 d . . . . .
C45 C 0.7039(6) 0.6565(6) 0.5107(5) 0.025(2) Uani 1 1 d . . . . .
H45 H 0.653212 0.714655 0.496087 0.030 Uiso 1 1 calc R . . . .
C46 C 0.7349(7) 0.5907(5) 0.4513(6) 0.027(2) Uani 1 1 d . . . . .
C47 C 0.8122(7) 0.5044(6) 0.4708(6) 0.030(2) Uani 1 1 d . . . . .
H47 H 0.835387 0.458400 0.431241 0.036 Uiso 1 1 calc R . . . .
C48 C 0.8526(7) 0.4892(5) 0.5489(5) 0.0233(19) Uani 1 1 d . . . . .
C49 C 0.8181(6) 0.5550(5) 0.6077(5) 0.0215(18) Uani 1 1 d . . . . .
H49 H 0.846106 0.540809 0.661581 0.026 Uiso 1 1 calc R . . . .
C50 C 0.9365(7) 0.3969(6) 0.5686(6) 0.029(2) Uani 1 1 d . . . . .
C51 C 0.6924(8) 0.6095(6) 0.3651(6) 0.037(2) Uani 1 1 d . . . . .
B1 B 0.6978(7) 0.7220(6) 0.6577(6) 0.022(2) Uani 1 1 d . . . . .
F1 F 0.4090(4) 1.0572(4) 0.6339(4) 0.0587(18) Uani 1 1 d . . . . .
F2 F 0.4907(6) 1.1347(4) 0.5662(4) 0.0659(19) Uani 1 1 d . . . . .
F3 F 0.5273(5) 1.1019(4) 0.6914(4) 0.0592(18) Uani 1 1 d . . . . .
F7 F 0.2090(6) 0.8669(6) 0.6661(5) 0.106(4) Uani 1 1 d . . . . .
F8 F 0.2171(6) 0.7448(6) 0.6117(6) 0.101(3) Uani 1 1 d . . . . .
F9 F 0.2928(4) 0.8283(3) 0.5509(3) 0.0397(13) Uani 1 1 d . . . . .
F10 F 0.4387(7) 0.5314(5) 0.8413(5) 0.083(2) Uani 1 1 d . . . . .
F11 F 0.3807(5) 0.6521(5) 0.9083(4) 0.084(3) Uani 1 1 d . . . . .
F12 F 0.5546(5) 0.5747(5) 0.9015(4) 0.0625(19) Uani 1 1 d . . . . .
F16 F 1.1263(4) 0.6297(5) 0.7009(4) 0.0537(17) Uani 1 1 d . . . . .
F17 F 1.1480(5) 0.6675(6) 0.8222(4) 0.077(2) Uani 1 1 d . . . . .
F18 F 1.1273(5) 0.5431(5) 0.8032(5) 0.083(2) Uani 1 1 d . . . . .
F19 F 0.6141(5) 0.6902(4) 0.3559(3) 0.0508(16) Uani 1 1 d . . . . .
F20 F 0.6507(5) 0.5484(4) 0.3413(3) 0.0463(14) Uani 1 1 d . . . . .
F21 F 0.7749(5) 0.6046(4) 0.3122(3) 0.0497(15) Uani 1 1 d . . . . .
F22 F 0.8902(4) 0.3338(3) 0.5806(3) 0.0381(13) Uani 1 1 d . . . . .
F23 F 1.0105(4) 0.3670(3) 0.5081(4) 0.0450(15) Uani 1 1 d . . . . .
F24 F 0.9944(4) 0.3956(3) 0.6352(4) 0.0449(14) Uani 1 1 d . . . . .
C35 C 0.850(2) 0.9126(12) 0.4638(15) 0.056(3) Uani 0.50(2) 1 d D U P C 1
F4 F 0.8096(15) 0.9678(12) 0.4015(11) 0.074(5) Uani 0.50(2) 1 d D U P C 1
F5 F 0.921(2) 0.939(3) 0.4999(17) 0.119(8) Uani 0.50(2) 1 d D U P C 1
F6 F 0.901(2) 0.8364(10) 0.4302(15) 0.092(8) Uani 0.50(2) 1 d D U P C 1
C35A C 0.860(2) 0.9119(11) 0.4790(15) 0.056(3) Uani 0.50(2) 1 d D U P C 2
F4A F 0.9571(12) 0.8486(11) 0.4940(15) 0.082(6) Uani 0.50(2) 1 d D U P C 2
F5A F 0.842(2) 0.905(2) 0.4002(12) 0.112(8) Uani 0.50(2) 1 d D U P C 2
F6A F 0.8842(14) 0.9863(9) 0.4859(14) 0.059(5) Uani 0.50(2) 1 d D U P C 2
F13 F 0.6652(10) 0.8059(12) 0.9706(14) 0.072(2) Uani 0.532(14) 1 d D U P D 1
F14 F 0.7998(12) 0.8527(10) 0.9779(9) 0.072(2) Uani 0.532(14) 1 d D U P D 1
F15 F 0.8173(13) 0.7206(10) 1.0139(9) 0.087(3) Uani 0.532(14) 1 d D U P D 1
F13A F 0.6696(12) 0.7825(16) 0.9654(16) 0.072(2) Uani 0.468(14) 1 d D U P D 2
F14A F 0.7461(18) 0.8787(10) 0.9442(11) 0.087(3) Uani 0.468(14) 1 d D U P D 2
F15A F 0.8332(12) 0.7604(14) 1.0186(8) 0.072(2) Uani 0.468(14) 1 d D U P D 2

loop_
_atom_site_aniso_label
_atom_site_aniso_U_11
_atom_site_aniso_U_22
_atom_site_aniso_U_33
_atom_site_aniso_U_23
_atom_site_aniso_U_13
_atom_site_aniso_U_12
Sn1 0.0274(4) 0.0359(4) 0.0416(4) 0.0103(3) -0.0044(3) -0.0112(3)
S1 0.0400(14) 0.0255(12) 0.0529(16) 0.0072(11) -0.0201(12) -0.0119(11)
S2 0.0305(12) 0.0289(12) 0.0392(14) 0.0077(10) -0.0095(10) -0.0114(10)
S3 0.0247(11) 0.0231(11) 0.0415(14) 0.0062(10) -0.0065(10) -0.0099(9)
S4 0.0349(13) 0.0255(12) 0.0488(16) 0.0060(11) -0.0183(11) -0.0105(10)
O1 0.037(4) 0.033(4) 0.059(5) 0.005(3) 0.000(3) -0.016(3)
O2 0.043(4) 0.052(4) 0.049(4) 0.003(3) 0.001(3) -0.021(3)
C1 0.022(4) 0.021(5) 0.048(6) 0.004(4) 0.003(4) -0.011(4)
C2 0.017(4) 0.022(5) 0.051(6) 0.011(4) -0.007(4) -0.010(4)
C3 0.024(5) 0.024(5) 0.047(6) -0.001(4) -0.002(4) -0.009(4)
C4 0.019(5) 0.050(6) 0.038(6) -0.008(5) -0.002(4) -0.005(4)
C5 0.030(5) 0.068(8) 0.043(6) 0.024(6) 0.002(5) -0.013(5)
C6 0.057(8) 0.074(9) 0.060(8) 0.000(7) -0.018(6) -0.015(7)
C7 0.047(8) 0.128(14) 0.089(11) 0.014(10) -0.009(7) -0.037(9)
C8 0.037(6) 0.056(6) 0.077(8) 0.000(6) 0.010(5) -0.011(5)
C9 0.060(7) 0.053(6) 0.107(11) -0.017(7) -0.001(7) -0.029(6)
C10 0.071(7) 0.039(6) 0.123(12) -0.013(7) 0.003(7) -0.030(6)
C11 0.066(7) 0.029(5) 0.099(10) 0.005(5) 0.011(6) -0.031(5)
C16 0.054(6) 0.062(6) 0.057(7) 0.005(5) -0.003(5) -0.036(5)
C18 0.098(9) 0.074(8) 0.087(9) -0.027(7) 0.022(7) -0.044(7)
C17 0.061(11) 0.056(7) 0.072(11) 0.003(7) -0.013(8) -0.034(7)
C17A 0.078(12) 0.053(15) 0.068(14) 0.005(11) -0.014(11) -0.043(11)
C19 0.051(6) 0.059(7) 0.057(7) -0.001(5) 0.011(5) -0.021(5)
C12 0.050(8) 0.040(13) 0.083(10) 0.001(7) 0.035(8) -0.015(10)
C13 0.056(9) 0.098(15) 0.106(16) 0.040(12) 0.028(11) -0.016(9)
C14 0.050(7) 0.102(13) 0.109(13) 0.031(10) 0.009(9) -0.022(8)
C15 0.056(9) 0.086(11) 0.088(14) 0.006(9) 0.004(16) -0.025(13)
C12A 0.050(8) 0.040(13) 0.083(10) 0.001(7) 0.035(8) -0.015(10)
C13A 0.056(10) 0.070(17) 0.110(16) 0.031(13) 0.029(10) 0.014(12)
C14A 0.050(7) 0.102(13) 0.109(13) 0.031(10) 0.009(9) -0.022(8)
C15A 0.056(9) 0.086(11) 0.088(14) 0.006(9) 0.004(16) -0.025(13)
C20 0.014(4) 0.023(4) 0.026(5) -0.002(4) 0.009(3) -0.001(3)
C21 0.018(4) 0.024(5) 0.028(5) 0.000(4) 0.000(4) -0.002(4)
C22 0.022(5) 0.029(5) 0.040(6) 0.012(4) 0.009(4) -0.010(4)
C23 0.026(5) 0.054(7) 0.048(7) 0.013(5) 0.011(5) -0.012(5)
C24 0.015(4) 0.032(5) 0.043(6) 0.007(4) 0.002(4) 0.000(4)
C25 0.026(5) 0.022(5) 0.032(5) 0.006(4) 0.004(4) -0.007(4)
C26 0.026(5) 0.060(8) 0.056(7) 0.022(6) 0.004(5) -0.009(5)
C27 0.028(6) 0.061(8) 0.059(8) 0.021(6) 0.000(5) -0.012(5)
C28 0.021(4) 0.013(4) 0.043(6) 0.004(4) -0.002(4) -0.008(3)
C29 0.024(4) 0.015(4) 0.033(5) -0.003(4) 0.004(4) -0.004(4)
C30 0.021(5) 0.022(5) 0.055(6) -0.004(4) -0.001(4) -0.002(4)
C31 0.042(6) 0.010(4) 0.066(7) 0.005(4) 0.006(5) -0.005(4)
C32 0.038(6) 0.030(5) 0.057(7) -0.001(5) 0.027(5) -0.011(4)
C33 0.023(5) 0.017(4) 0.053(6) 0.000(4) 0.009(4) -0.010(4)
C34 0.031(5) 0.027(5) 0.057(7) 0.009(5) -0.016(5) -0.005(4)
C36 0.025(4) 0.022(4) 0.031(5) 0.003(4) -0.001(4) -0.013(4)
C37 0.025(5) 0.031(5) 0.051(6) -0.004(4) 0.005(4) -0.014(4)
C38 0.042(6) 0.041(6) 0.038(6) -0.010(5) 0.001(5) -0.018(5)
C39 0.034(5) 0.053(6) 0.033(6) -0.007(5) -0.003(4) -0.024(5)
C40 0.023(5) 0.033(5) 0.043(6) 0.006(4) -0.004(4) -0.020(4)
C41 0.021(4) 0.025(5) 0.032(5) -0.001(4) 0.005(4) -0.013(4)
C42 0.060(6) 0.105(8) 0.062(7) -0.034(6) 0.002(5) -0.039(6)
C43 0.028(5) 0.076(9) 0.049(7) -0.002(6) -0.005(5) -0.026(6)
C44 0.013(4) 0.020(4) 0.028(5) 0.007(3) 0.005(3) -0.010(3)
C45 0.008(4) 0.023(5) 0.042(6) 0.000(4) 0.008(4) -0.003(3)
C46 0.023(4) 0.017(4) 0.042(6) 0.000(4) 0.002(4) -0.008(4)
C47 0.030(5) 0.021(5) 0.038(6) 0.000(4) 0.002(4) -0.008(4)
C48 0.023(4) 0.015(4) 0.030(5) 0.005(4) 0.001(4) -0.005(3)
C49 0.017(4) 0.018(4) 0.031(5) 0.007(4) -0.001(3) -0.008(3)
C50 0.021(5) 0.021(5) 0.042(6) 0.000(4) 0.001(4) -0.003(4)
C51 0.033(5) 0.032(5) 0.044(6) 0.000(5) -0.004(5) -0.011(4)
B1 0.018(5) 0.012(5) 0.038(6) -0.003(4) 0.000(4) -0.006(4)
F1 0.028(3) 0.033(3) 0.110(6) -0.009(3) -0.002(3) -0.003(3)
F2 0.078(5) 0.025(3) 0.075(5) 0.015(3) -0.002(4) 0.004(3)
F3 0.051(4) 0.041(4) 0.074(5) -0.025(3) -0.003(3) 0.000(3)
F7 0.046(4) 0.136(8) 0.065(5) 0.011(5) 0.012(4) 0.052(5)
F8 0.047(4) 0.137(8) 0.139(8) 0.091(6) -0.047(4) -0.059(5)
F9 0.030(3) 0.034(3) 0.051(4) 0.016(3) -0.004(2) -0.008(2)
F10 0.103(6) 0.081(5) 0.086(6) 0.043(4) -0.015(5) -0.063(5)
F11 0.048(4) 0.108(6) 0.067(5) 0.042(4) 0.030(4) 0.003(4)
F12 0.038(3) 0.098(5) 0.049(4) 0.035(4) -0.004(3) -0.023(3)
F16 0.024(3) 0.094(5) 0.048(4) -0.005(3) 0.001(3) -0.026(3)
F17 0.030(3) 0.151(7) 0.067(5) -0.045(5) 0.008(3) -0.051(4)
F18 0.035(4) 0.072(5) 0.119(7) 0.031(5) -0.001(4) 0.009(3)
F19 0.054(4) 0.039(3) 0.041(3) 0.001(3) -0.017(3) 0.007(3)
F20 0.053(4) 0.048(4) 0.043(3) 0.001(3) -0.013(3) -0.024(3)
F21 0.044(3) 0.067(4) 0.039(3) 0.008(3) 0.000(3) -0.021(3)
F22 0.032(3) 0.019(3) 0.063(4) 0.006(2) 0.001(3) -0.010(2)
F23 0.028(3) 0.031(3) 0.063(4) 0.000(3) 0.021(3) 0.005(2)
F24 0.035(3) 0.031(3) 0.059(4) 0.006(3) -0.018(3) 0.001(2)
C35 0.063(6) 0.042(5) 0.069(7) 0.003(5) 0.026(6) -0.025(4)
F4 0.085(10) 0.048(9) 0.071(9) 0.017(8) 0.048(7) -0.003(8)
F5 0.097(17) 0.18(2) 0.112(14) -0.015(16) 0.024(11) -0.094(17)
F6 0.099(15) 0.037(6) 0.124(16) 0.009(7) 0.089(12) -0.007(7)
C35A 0.063(6) 0.042(5) 0.069(7) 0.003(5) 0.026(6) -0.025(4)
F4A 0.044(7) 0.045(7) 0.149(16) 0.001(9) 0.056(8) -0.009(6)
F5A 0.119(17) 0.18(2) 0.077(9) -0.034(13) 0.038(9) -0.094(18)
F6A 0.033(8) 0.032(6) 0.115(13) 0.003(7) 0.027(7) -0.019(6)
F13 0.065(4) 0.110(6) 0.051(4) -0.045(4) 0.013(3) -0.043(4)
F14 0.065(4) 0.110(6) 0.051(4) -0.045(4) 0.013(3) -0.043(4)
F15 0.101(8) 0.105(7) 0.062(7) -0.040(5) 0.001(6) -0.044(6)
F13A 0.065(4) 0.110(6) 0.051(4) -0.045(4) 0.013(3) -0.043(4)
F14A 0.101(8) 0.105(7) 0.062(7) -0.040(5) 0.001(6) -0.044(6)
F15A 0.065(4) 0.110(6) 0.051(4) -0.045(4) 0.013(3) -0.043(4)

loop_
_atom_type_symbol
_atom_type_description
_atom_type_scat_dispersion_real
_atom_type_scat_dispersion_imag
_atom_type_scat_source
C C 0.0033 0.0016 'International Tables Vol C Tables 4.2.6.8 and 6.1.1.4'
H H 0.0000 0.0000 'International Tables Vol C Tables 4.2.6.8 and 6.1.1.4'
B B 0.0013 0.0007 'International Tables Vol C Tables 4.2.6.8 and 6.1.1.4'
F F 0.0171 0.0103 'International Tables Vol C Tables 4.2.6.8 and 6.1.1.4'
O O 0.0106 0.0060 'International Tables Vol C Tables 4.2.6.8 and 6.1.1.4'
S S 0.1246 0.1234 'International Tables Vol C Tables 4.2.6.8 and 6.1.1.4'
Sn Sn -0.6537 1.4246 'International Tables Vol C Tables 4.2.6.8 and 6.1.1.4'

loop_
_geom_angle_atom_site_label_1
_geom_angle_atom_site_label_2
_geom_angle_atom_site_label_3
_geom_angle
_geom_angle_site_symmetry_1
S1 Sn1 S2 86.51(8) .
S1 Sn1 O1 72.37(16) .
S1 Sn1 O2 152.64(15) .
S2 Sn1 O1 158.87(17) .
S2 Sn1 O2 66.41(15) .
O1 Sn1 O2 134.6(2) .
C4 Sn1 S1 108.5(3) .
C4 Sn1 S2 105.7(3) .
C4 Sn1 O1 81.1(3) .
C4 Sn1 O2 76.9(3) .
C4 Sn1 C12 128.6(7) .
C12 Sn1 S1 111.9(11) .
C12 Sn1 S2 107.1(12) .
C12 Sn1 O1 82.2(14) .
C12 Sn1 O2 81.3(13) .
C12A Sn1 S1 105.0(13) .
C12A Sn1 S2 99.4(15) .
C12A Sn1 O1 87.1(17) .
C12A Sn1 O2 84.2(17) .
C12A Sn1 C4 138.9(8) .
C2 S1 Sn1 100.2(3) .
C1 S2 Sn1 99.9(3) .
C3 S3 C1 97.9(4) .
C3 S4 C2 96.7(4) .
C8 O1 Sn1 125.1(6) .
C11 O1 Sn1 123.7(6) .
C11 O1 C8 108.5(8) .
C16 O2 Sn1 123.5(6) .
C16 O2 C19 109.2(8) .
C19 O2 Sn1 122.2(6) .
S2 C1 S3 118.9(5) .
C2 C1 S2 127.3(7) .
C2 C1 S3 113.8(7) .
S4 C2 S1 117.5(5) .
C1 C2 S1 126.1(7) .
C1 C2 S4 116.4(6) .
S3 C3 S4 115.3(5) .
C3 C3 S3 123.1(9) 2_666
C3 C3 S4 121.6(9) 2_666
Sn1 C4 H4A 108.5 .
Sn1 C4 H4B 108.5 .
H4A C4 H4B 107.5 .
C5 C4 Sn1 115.2(6) .
C5 C4 H4A 108.5 .
C5 C4 H4B 108.5 .
C4 C5 H5A 108.8 .
C4 C5 H5B 108.8 .
H5A C5 H5B 107.7 .
C6 C5 C4 114.0(8) .
C6 C5 H5A 108.8 .
C6 C5 H5B 108.8 .
C5 C6 H6A 108.6 .
C5 C6 H6B 108.6 .
H6A C6 H6B 107.6 .
C7 C6 C5 114.8(10) .
C7 C6 H6A 108.6 .
C7 C6 H6B 108.6 .
C6 C7 H7A 109.5 .
C6 C7 H7B 109.5 .
C6 C7 H7C 109.5 .
H7A C7 H7B 109.5 .
H7A C7 H7C 109.5 .
H7B C7 H7C 109.5 .
O1 C8 H8A 110.7 .
O1 C8 H8B 110.7 .
O1 C8 C9 105.4(9) .
H8A C8 H8B 108.8 .
C9 C8 H8A 110.7 .
C9 C8 H8B 110.7 .
C8 C9 H9A 111.2 .
C8 C9 H9B 111.2 .
H9A C9 H9B 109.1 .
C10 C9 C8 102.9(10) .
C10 C9 H9A 111.2 .
C10 C9 H9B 111.2 .
C9 C10 H10A 110.4 .
C9 C10 H10B 110.4 .
C9 C10 C11 106.4(10) .
H10A C10 H10B 108.6 .
C11 C10 H10A 110.4 .
C11 C10 H10B 110.4 .
O1 C11 C10 107.9(10) .
O1 C11 H11A 110.1 .
O1 C11 H11B 110.1 .
C10 C11 H11A 110.1 .
C10 C11 H11B 110.1 .
H11A C11 H11B 108.4 .
O2 C16 H16A 110.8 .
O2 C16 H16B 110.8 .
O2 C16 H16C 110.3 .
O2 C16 H16D 110.3 .
O2 C16 C17 104.9(10) .
O2 C16 C17A 107.0(16) .
H16A C16 H16B 108.9 .
H16C C16 H16D 108.6 .
C17 C16 H16A 110.8 .
C17 C16 H16B 110.8 .
C17A C16 H16C 110.3 .
C17A C16 H16D 110.3 .
H18A C18 H18B 108.9 .
H18C C18 H18D 108.5 .
C17 C18 H18A 110.8 .
C17 C18 H18B 110.8 .
C17 C18 C19 104.7(12) .
C17A C18 H18C 110.3 .
C17A C18 H18D 110.3 .
C19 C18 H18A 110.8 .
C19 C18 H18B 110.8 .
C19 C18 H18C 110.3 .
C19 C18 H18D 110.3 .
C19 C18 C17A 107.2(17) .
C16 C17 H17A 111.2 .
C16 C17 H17B 111.2 .
C18 C17 C16 103.1(13) .
C18 C17 H17A 111.2 .
C18 C17 H17B 111.2 .
H17A C17 H17B 109.1 .
C16 C17A H17C 112.0 .
C16 C17A H17D 112.0 .
C18 C17A C16 99(2) .
C18 C17A H17C 112.0 .
C18 C17A H17D 112.0 .
H17C C17A H17D 109.7 .
O2 C19 C18 105.2(9) .
O2 C19 H19A 110.7 .
O2 C19 H19B 110.7 .
C18 C19 H19A 110.7 .
C18 C19 H19B 110.7 .
H19A C19 H19B 108.8 .
Sn1 C12 H12A 107.5 .
Sn1 C12 H12B 107.5 .
H12A C12 H12B 107.0 .
C13 C12 Sn1 119.2(17) .
C13 C12 H12A 107.5 .
C13 C12 H12B 107.5 .
C12 C13 H13A 107.5 .
C12 C13 H13B 107.5 .
H13A C13 H13B 107.0 .
C14 C13 C12 119(2) .
C14 C13 H13A 107.5 .
C14 C13 H13B 107.5 .
C13 C14 H14A 107.6 .
C13 C14 H14B 107.6 .
C13 C14 C15 119(3) .
H14A C14 H14B 107.1 .
C15 C14 H14A 107.6 .
C15 C14 H14B 107.6 .
C14 C15 H15A 109.5 .
C14 C15 H15B 109.5 .
C14 C15 H15C 109.5 .
H15A C15 H15B 109.5 .
H15A C15 H15C 109.5 .
H15B C15 H15C 109.5 .
Sn1 C12A H12C 110.0 .
Sn1 C12A H12D 110.0 .
H12C C12A H12D 108.3 .
C13A C12A Sn1 108.6(15) .
C13A C12A H12C 110.0 .
C13A C12A H12D 110.0 .
C12A C13A H13C 107.3 .
C12A C13A H13D 107.3 .
H13C C13A H13D 106.9 .
C14A C13A C12A 120(2) .
C14A C13A H13C 107.3 .
C14A C13A H13D 107.3 .
C13A C14A H14C 109.2 .
C13A C14A H14D 109.2 .
C13A C14A C15A 112(3) .
H14C C14A H14D 107.9 .
C15A C14A H14C 109.2 .
C15A C14A H14D 109.2 .
C14A C15A H15D 109.5 .
C14A C15A H15E 109.5 .
C14A C15A H15F 109.5 .
H15D C15A H15E 109.5 .
H15D C15A H15F 109.5 .
H15E C15A H15F 109.5 .
C21 C20 C25 114.6(7) .
C21 C20 B1 123.1(7) .
C25 C20 B1 122.0(7) .
C20 C21 H21 118.4 .
C22 C21 C20 123.3(8) .
C22 C21 H21 118.4 .
C21 C22 C26 122.1(8) .
C23 C22 C21 120.4(8) .
C23 C22 C26 117.5(8) .
C22 C23 H23 121.0 .
C22 C23 C24 118.0(8) .
C24 C23 H23 121.0 .
C23 C24 C27 116.9(8) .
C25 C24 C23 120.3(8) .
C25 C24 C27 122.6(8) .
C20 C25 H25 118.3 .
C24 C25 C20 123.4(8) .
C24 C25 H25 118.3 .
F10 C26 C22 111.7(10) .
F10 C26 F11 106.7(9) .
F10 C26 F12 106.7(9) .
F11 C26 C22 111.7(9) .
F11 C26 F12 107.4(10) .
F12 C26 C22 112.3(8) .
F7 C27 C24 113.3(10) .
F7 C27 F8 104.8(9) .
F7 C27 F9 108.6(9) .
F8 C27 C24 112.3(9) .
F9 C27 C24 113.0(8) .
F9 C27 F8 104.2(10) .
C29 C28 C33 116.0(7) .
C29 C28 B1 124.2(7) .
C33 C28 B1 119.5(7) .
C28 C29 H29 119.0 .
C28 C29 C30 122.0(8) .
C30 C29 H29 119.0 .
C29 C30 C34 118.6(8) .
C31 C30 C29 120.4(8) .
C31 C30 C34 120.9(8) .
C30 C31 H31 120.7 .
C30 C31 C32 118.7(8) .
C32 C31 H31 120.7 .
C31 C32 C35 117.3(10) .
C31 C32 C35A 118.7(10) .
C33 C32 C31 120.3(8) .
C33 C32 C35 122.2(10) .
C33 C32 C35A 120.5(10) .
C28 C33 H33 118.8 .
C32 C33 C28 122.5(8) .
C32 C33 H33 118.8 .
F1 C34 C30 114.6(8) .
F1 C34 F2 106.2(7) .
F1 C34 F3 106.2(9) .
F2 C34 C30 112.0(9) .
F3 C34 C30 113.8(8) .
F3 C34 F2 103.1(8) .
C37 C36 B1 121.9(7) .
C41 C36 C37 115.2(8) .
C41 C36 B1 122.6(8) .
C36 C37 H37 118.3 .
C38 C37 C36 123.3(9) .
C38 C37 H37 118.3 .
C37 C38 C39 120.2(9) .
C37 C38 C42 121.6(9) .
C39 C38 C42 118.2(9) .
C38 C39 H39 121.2 .
C40 C39 C38 117.6(9) .
C40 C39 H39 121.2 .
C39 C40 C41 122.2(8) .
C39 C40 C43 117.4(9) .
C41 C40 C43 120.2(9) .
C36 C41 H41 119.2 .
C40 C41 C36 121.6(8) .
C40 C41 H41 119.2 .
F13 C42 C38 120.2(12) .
F13 C42 F14 106.7(11) .
F13 C42 F15 99.4(12) .
F14 C42 C38 117.8(10) .
F14 C42 F15 100.4(10) .
F15 C42 C38 109.0(11) .
F13A C42 C38 110.2(13) .
F13A C42 F14A 100.6(15) .
F14A C42 C38 106.7(11) .
F15A C42 C38 120.4(11) .
F15A C42 F13A 111.6(17) .
F15A C42 F14A 105.1(12) .
F16 C43 C40 112.0(9) .
F17 C43 C40 111.5(9) .
F17 C43 F16 105.2(8) .
F18 C43 C40 114.4(9) .
F18 C43 F16 106.9(10) .
F18 C43 F17 106.0(9) .
C45 C44 C49 115.7(8) .
C45 C44 B1 120.3(7) .
C49 C44 B1 123.9(7) .
C44 C45 H45 118.3 .
C44 C45 C46 123.4(8) .
C46 C45 H45 118.3 .
C45 C46 C47 119.5(8) .
C45 C46 C51 122.1(8) .
C47 C46 C51 118.4(8) .
C46 C47 H47 121.2 .
C48 C47 C46 117.6(8) .
C48 C47 H47 121.2 .
C47 C48 C49 121.9(8) .
C47 C48 C50 117.1(8) .
C49 C48 C50 121.0(8) .
C44 C49 H49 119.1 .
C48 C49 C44 121.8(8) .
C48 C49 H49 119.1 .
F22 C50 C48 112.9(7) .
F23 C50 C48 111.8(7) .
F23 C50 F22 105.9(7) .
F24 C50 C48 112.8(7) .
F24 C50 F22 106.6(7) .
F24 C50 F23 106.2(7) .
F19 C51 C46 112.7(8) .
F19 C51 F20 107.6(8) .
F19 C51 F21 108.0(8) .
F20 C51 C46 111.5(8) .
F20 C51 F21 105.8(8) .
F21 C51 C46 110.9(7) .
C20 B1 C44 104.8(6) .
C28 B1 C20 112.7(7) .
C28 B1 C36 104.1(6) .
C28 B1 C44 109.9(7) .
C36 B1 C20 111.2(7) .
C36 B1 C44 114.3(7) .
F4 C35 C32 115(2) .
F5 C35 C32 108(2) .
F5 C35 F4 108(2) .
F6 C35 C32 112.5(19) .
F6 C35 F4 104(2) .
F6 C35 F5 109(3) .
F4A C35A C32 116.6(17) .
F4A C35A F5A 105(2) .
F4A C35A F6A 101.0(17) .
F5A C35A C32 109.6(17) .
F5A C35A F6A 107(2) .
F6A C35A C32 116.9(18) .

loop_
_geom_bond_atom_site_label_1
_geom_bond_atom_site_label_2
_geom_bond_distance
_geom_bond_site_symmetry_2
Sn1 S1 2.502(3) .
Sn1 S2 2.535(2) .
Sn1 O1 2.614(6) .
Sn1 O2 2.842(7) .
Sn1 C4 2.125(8) .
Sn1 C12 2.132(14) .
Sn1 C12A 2.120(14) .
S1 C2 1.732(8) .
S2 C1 1.696(10) .
S3 C1 1.727(9) .
S3 C3 1.681(9) .
S4 C2 1.711(9) .
S4 C3 1.703(9) .
O1 C8 1.452(13) .
O1 C11 1.421(11) .
O2 C16 1.424(12) .
O2 C19 1.464(13) .
C1 C2 1.402(12) .
C3 C3 1.436(18) 2_666
C4 H4A 0.9900 .
C4 H4B 0.9900 .
C4 C5 1.510(10) .
C5 H5A 0.9900 .
C5 H5B 0.9900 .
C5 C6 1.499(11) .
C6 H6A 0.9900 .
C6 H6B 0.9900 .
C6 C7 1.488(14) .
C7 H7A 0.9800 .
C7 H7B 0.9800 .
C7 H7C 0.9800 .
C8 H8A 0.9900 .
C8 H8B 0.9900 .
C8 C9 1.535(16) .
C9 H9A 0.9900 .
C9 H9B 0.9900 .
C9 C10 1.460(17) .
C10 H10A 0.9900 .
C10 H10B 0.9900 .
C10 C11 1.491(16) .
C11 H11A 0.9900 .
C11 H11B 0.9900 .
C16 H16A 0.9900 .
C16 H16B 0.9900 .
C16 H16C 0.9900 .
C16 H16D 0.9900 .
C16 C17 1.49(2) .
C16 C17A 1.56(4) .
C18 H18A 0.9900 .
C18 H18B 0.9900 .
C18 H18C 0.9900 .
C18 H18D 0.9900 .
C18 C17 1.48(2) .
C18 C17A 1.50(4) .
C18 C19 1.498(17) .
C17 H17A 0.9900 .
C17 H17B 0.9900 .
C17A H17C 0.9900 .
C17A H17D 0.9900 .
C19 H19A 0.9900 .
C19 H19B 0.9900 .
C12 H12A 0.9900 .
C12 H12B 0.9900 .
C12 C13 1.484(13) .
C13 H13A 0.9900 .
C13 H13B 0.9900 .
C13 C14 1.474(16) .
C14 H14A 0.9900 .
C14 H14B 0.9900 .
C14 C15 1.518(14) .
C15 H15A 0.9800 .
C15 H15B 0.9800 .
C15 H15C 0.9800 .
C12A H12C 0.9900 .
C12A H12D 0.9900 .
C12A C13A 1.502(16) .
C13A H13C 0.9900 .
C13A H13D 0.9900 .
C13A C14A 1.480(16) .
C14A H14C 0.9900 .
C14A H14D 0.9900 .
C14A C15A 1.522(15) .
C15A H15D 0.9800 .
C15A H15E 0.9800 .
C15A H15F 0.9800 .
C20 C21 1.393(11) .
C20 C25 1.401(11) .
C20 B1 1.645(11) .
C21 H21 0.9500 .
C21 C22 1.388(11) .
C22 C23 1.367(13) .
C22 C26 1.511(13) .
C23 H23 0.9500 .
C23 C24 1.413(13) .
C24 C25 1.359(11) .
C24 C27 1.496(13) .
C25 H25 0.9500 .
C26 F10 1.311(13) .
C26 F11 1.330(12) .
C26 F12 1.333(12) .
C27 F7 1.314(14) .
C27 F8 1.362(13) .
C27 F9 1.332(12) .
C28 C29 1.393(11) .
C28 C33 1.397(11) .
C28 B1 1.635(11) .
C29 H29 0.9500 .
C29 C30 1.409(12) .
C30 C31 1.370(13) .
C30 C34 1.473(13) .
C31 H31 0.9500 .
C31 C32 1.395(13) .
C32 C33 1.387(12) .
C32 C35 1.51(3) .
C32 C35A 1.46(3) .
C33 H33 0.9500 .
C34 F1 1.333(11) .
C34 F2 1.367(11) .
C34 F3 1.340(12) .
C36 C37 1.403(13) .
C36 C41 1.400(11) .
C36 B1 1.641(13) .
C37 H37 0.9500 .
C37 C38 1.375(13) .
C38 C39 1.400(13) .
C38 C42 1.448(15) .
C39 H39 0.9500 .
C39 C40 1.367(13) .
C40 C41 1.389(12) .
C40 C43 1.509(13) .
C41 H41 0.9500 .
C42 F13 1.318(13) .
C42 F14 1.329(11) .
C42 F15 1.400(13) .
C42 F13A 1.339(11) .
C42 F14A 1.403(13) .
C42 F15A 1.328(11) .
C43 F16 1.353(12) .
C43 F17 1.341(12) .
C43 F18 1.305(13) .
C44 C45 1.386(12) .
C44 C49 1.397(11) .
C44 B1 1.648(12) .
C45 H45 0.9500 .
C45 C46 1.391(12) .
C46 C47 1.411(11) .
C46 C51 1.508(13) .
C47 H47 0.9500 .
C47 C48 1.373(12) .
C48 C49 1.385(12) .
C48 C50 1.511(11) .
C49 H49 0.9500 .
C50 F22 1.345(10) .
C50 F23 1.336(10) .
C50 F24 1.329(10) .
C51 F19 1.326(10) .
C51 F20 1.334(11) .
C51 F21 1.343(11) .
C35 F4 1.314(14) .
C35 F5 1.291(18) .
C35 F6 1.286(18) .
C35A F4A 1.324(14) .
C35A F5A 1.327(14) .
C35A F6A 1.333(14) .

loop_
_smtbx_masks_void_nr
_smtbx_masks_void_average_x
_smtbx_masks_void_average_y
_smtbx_masks_void_average_z
_smtbx_masks_void_volume
_smtbx_masks_void_count_electrons
1 -0.364 0.000 0.000 422.0 99.3
